data_4071724
loop_
_publ_author_name
'Huber, Dominique P.'
'Kehr, Gerald'
'Bergander, Klaus'
'Fr\"ohlich, Roland'
'Erker, Gerhard'
'Tanino, Soichiro'
'Ohki, Yasuhiro'
'Tatsumi, Kazuyuki'

_publ_section_title
;
 Heterolytic Cleavage of Dihydrogen by Frustrated Lewis Pairs Derived from
 \a-(Dimesitylphosphino)ferrocenes and B(C6F5)3&#x2020;
;
_journal_issue 20
_journal_name_full Organometallics
_journal_page_first 5279
_journal_paper_doi 10.1021/om800339c
_journal_volume 27
_journal_year 2008
_chemical_formula_sum 'C14 H16 Fe'
_chemical_formula_weight 240.12
_chemical_name_systematic
; 
 ? 
;
_space_group_IT_number 14
_symmetry_cell_setting monoclinic
_symmetry_space_group_name_Hall '-P 2yn'
_symmetry_space_group_name_H-M 'P 1 21/n 1'
_atom_sites_solution_hydrogens geom
_atom_sites_solution_primary direct
_atom_sites_solution_secondary difmap
_audit_creation_method SHELXL-97
_cell_angle_alpha 90.00
_cell_angle_beta 106.337(2)
_cell_angle_gamma 90.00
_cell_formula_units_Z 4
_cell_length_a 9.8523(4)
_cell_length_b 7.6564(3)
_cell_length_c 15.4974(7)
_cell_measurement_reflns_used 2568
_cell_measurement_temperature 223(2)
_cell_measurement_theta_max 27.88
_cell_measurement_theta_min 0.41
_cell_volume 1121.82(8)
_computing_cell_refinement 'Collect (NOnius B.V., 1998)'
_computing_data_collection 'Collect (Nonius B.V., 1998)'
_computing_data_reduction 'Denzo-SMN (Otwinowski & Minor, 1997)'
_computing_molecular_graphics 'XP (BrukerAXS, 2000)'
_computing_publication_material 'SHELXL-97 (Sheldrick, 1997)'
_computing_structure_refinement 'SHELXL-97 (Sheldrick, 1997)'
_computing_structure_solution 'SHELXS-97 (Sheldrick, 1990)'
_diffrn_ambient_temperature 223(2)
_diffrn_measured_fraction_theta_full 1.000
_diffrn_measured_fraction_theta_max 1.000
_diffrn_measurement_device_type 'Nonius KappaCCD'
_diffrn_measurement_method '\w and \f scans'
_diffrn_radiation_monochromator graphite
_diffrn_radiation_source 'rotating anode Nonius FR591'
_diffrn_radiation_type MoK\a
_diffrn_radiation_wavelength 0.71073
_diffrn_reflns_av_R_equivalents 0.0722
_diffrn_reflns_av_sigmaI/netI 0.1026
_diffrn_reflns_limit_h_max 12
_diffrn_reflns_limit_h_min -12
_diffrn_reflns_limit_k_max 9
_diffrn_reflns_limit_k_min -8
_diffrn_reflns_limit_l_max 19
_diffrn_reflns_limit_l_min -19
_diffrn_reflns_number 6062
_diffrn_reflns_theta_full 26.29
_diffrn_reflns_theta_max 26.29
_diffrn_reflns_theta_min 2.20
_exptl_absorpt_coefficient_mu 1.305
_exptl_absorpt_correction_T_max 0.9744
_exptl_absorpt_correction_T_min 0.6955
_exptl_absorpt_correction_type multi-scan
_exptl_absorpt_process_details 'SORTAV (Blessing, 1995 & 1997)'
_exptl_crystal_colour yellow
_exptl_crystal_density_diffrn 1.422
_exptl_crystal_density_method 'not measured'
_exptl_crystal_description plate
_exptl_crystal_F_000 504
_exptl_crystal_size_max 0.30
_exptl_crystal_size_mid 0.20
_exptl_crystal_size_min 0.02
_refine_diff_density_max 0.575
_refine_diff_density_min -0.346
_refine_diff_density_rms 0.078
_refine_ls_extinction_method none
_refine_ls_goodness_of_fit_ref 1.028
_refine_ls_hydrogen_treatment riding
_refine_ls_matrix_type full
_refine_ls_number_parameters 137
_refine_ls_number_reflns 2282
_refine_ls_number_restraints 0
_refine_ls_restrained_S_all 1.028
_refine_ls_R_factor_all 0.1184
_refine_ls_R_factor_gt 0.0490
_refine_ls_shift/su_max 0.000
_refine_ls_shift/su_mean 0.000
_refine_ls_structure_factor_coef Fsqd
_refine_ls_weighting_details 'calc w=1/[\s^2^(Fo^2^)+(0.0436P)^2^+0.0000P] where P=(Fo^2^+2Fc^2^)/3'
_refine_ls_weighting_scheme calc
_refine_ls_wR_factor_gt 0.0962
_refine_ls_wR_factor_ref 0.1146
_reflns_number_gt 1268
_reflns_number_total 2282
_reflns_threshold_expression >2sigma(I)
_cod_data_source_file om800339c_si_004.cif
_cod_data_source_block erk4470
_cod_original_sg_symbol_H-M P21/n
_cod_database_code 4071724

loop_
_symmetry_equiv_pos_as_xyz
'x, y, z'
'-x+1/2, y+1/2, -z+1/2'
'-x, -y, -z'
'x-1/2, -y-1/2, z-1/2'

loop_
_atom_site_label
_atom_site_type_symbol
_atom_site_fract_x
_atom_site_fract_y
_atom_site_fract_z
_atom_site_U_iso_or_equiv
_atom_site_adp_type
_atom_site_occupancy
_atom_site_symmetry_multiplicity
_atom_site_calc_flag
_atom_site_refinement_flags
Fe Fe 0.53397(5) 0.07752(7) 0.83199(4) 0.0392(2) Uani 1 1 d .
C1 C 0.3931(4) -0.0471(5) 0.7311(3) 0.0456(11) Uani 1 1 d .
C2 C 0.4956(4) -0.1659(5) 0.7808(3) 0.0482(11) Uani 1 1 d .
H2 H 0.5567 -0.2335 0.7575 0.058 Uiso 1 1 calc R
C3 C 0.4912(4) -0.1668(5) 0.8716(3) 0.0479(11) Uani 1 1 d .
H3 H 0.5486 -0.2337 0.9188 0.057 Uiso 1 1 calc R
C4 C 0.3843(4) -0.0484(5) 0.8778(3) 0.0485(12) Uani 1 1 d .
H4 H 0.3581 -0.0226 0.9303 0.058 Uiso 1 1 calc R
C5 C 0.3235(4) 0.0246(5) 0.7918(3) 0.0464(11) Uani 1 1 d .
H5 H 0.2496 0.1067 0.7773 0.056 Uiso 1 1 calc R
C6 C 0.3658(6) 0.0065(6) 0.6330(3) 0.0675(14) Uani 1 1 d .
H6 H 0.2899 0.0952 0.6235 0.081 Uiso 1 1 calc R
C7 C 0.3009(5) -0.1394(6) 0.5707(3) 0.0652(13) Uani 1 1 d .
H7A H 0.2793 -0.0989 0.5090 0.098 Uiso 1 1 calc R
H7B H 0.2146 -0.1775 0.5833 0.098 Uiso 1 1 calc R
H7C H 0.3669 -0.2363 0.5793 0.098 Uiso 1 1 calc R
C8 C 0.4828(5) 0.0980(6) 0.6111(3) 0.0715(15) Uani 1 1 d .
H8A H 0.4509 0.1243 0.5467 0.086 Uiso 1 1 calc R
H8B H 0.5602 0.0135 0.6195 0.086 Uiso 1 1 calc R
C9 C 0.5454(6) 0.2601(6) 0.6568(3) 0.0746(15) Uani 1 1 d .
H9A H 0.4727 0.3514 0.6424 0.090 Uiso 1 1 calc R
H9B H 0.6214 0.2966 0.6314 0.090 Uiso 1 1 calc R
C10 C 0.6046(5) 0.2518(5) 0.7575(3) 0.0491(11) Uani 1 1 d .
C11 C 0.7174(4) 0.1460(6) 0.8072(3) 0.0529(11) Uani 1 1 d .
H11 H 0.7742 0.0734 0.7828 0.063 Uiso 1 1 calc R
C12 C 0.7301(4) 0.1684(6) 0.9003(3) 0.0611(12) Uani 1 1 d .
H12 H 0.7968 0.1136 0.9481 0.073 Uiso 1 1 calc R
C13 C 0.6258(5) 0.2864(5) 0.9081(3) 0.0537(12) Uani 1 1 d .
H13 H 0.6095 0.3237 0.9622 0.064 Uiso 1 1 calc R
C14 C 0.5492(4) 0.3399(5) 0.8208(3) 0.0517(11) Uani 1 1 d .
H14 H 0.4741 0.4204 0.8069 0.062 Uiso 1 1 calc R

loop_
_atom_site_aniso_label
_atom_site_aniso_U_11
_atom_site_aniso_U_22
_atom_site_aniso_U_33
_atom_site_aniso_U_23
_atom_site_aniso_U_13
_atom_site_aniso_U_12
Fe 0.0447(4) 0.0341(3) 0.0381(4) 0.0011(3) 0.0103(3) -0.0028(3)
C1 0.058(3) 0.037(3) 0.042(3) -0.005(2) 0.014(2) -0.014(2)
C2 0.057(3) 0.033(2) 0.065(3) -0.016(2) 0.033(2) -0.010(2)
C3 0.052(3) 0.037(2) 0.051(3) 0.011(2) 0.008(2) -0.003(2)
C4 0.059(3) 0.051(3) 0.036(3) 0.001(2) 0.015(2) -0.010(2)
C5 0.044(2) 0.037(3) 0.055(3) 0.005(2) 0.008(2) -0.0012(19)
C6 0.101(4) 0.060(3) 0.036(3) -0.005(2) 0.011(3) -0.030(3)
C7 0.079(3) 0.069(3) 0.042(3) -0.001(2) 0.007(2) -0.017(3)
C8 0.107(4) 0.071(3) 0.037(3) 0.003(3) 0.020(3) -0.030(3)
C9 0.117(4) 0.063(3) 0.047(3) 0.004(3) 0.026(3) -0.036(3)
C10 0.062(3) 0.040(3) 0.045(3) 0.004(2) 0.015(2) -0.018(2)
C11 0.051(3) 0.049(3) 0.064(3) -0.003(2) 0.025(2) -0.010(2)
C12 0.046(3) 0.058(3) 0.070(4) 0.009(3) -0.001(2) -0.016(2)
C13 0.069(3) 0.045(3) 0.046(3) -0.011(2) 0.015(2) -0.019(2)
C14 0.059(3) 0.030(2) 0.066(3) 0.002(2) 0.017(3) -0.003(2)

loop_
_atom_type_symbol
_atom_type_description
_atom_type_scat_dispersion_real
_atom_type_scat_dispersion_imag
_atom_type_scat_source
C C 0.0033 0.0016 'International Tables Vol C Tables 4.2.6.8 and 6.1.1.4'
H H 0.0000 0.0000 'International Tables Vol C Tables 4.2.6.8 and 6.1.1.4'
Fe Fe 0.3463 0.8444 'International Tables Vol C Tables 4.2.6.8 and 6.1.1.4'

loop_
_geom_angle_atom_site_label_1
_geom_angle_atom_site_label_2
_geom_angle_atom_site_label_3
_geom_angle
C10 Fe C1 98.19(16)
C10 Fe C2 116.34(17)
C1 Fe C2 41.08(16)
C10 Fe C11 41.09(16)
C1 Fe C11 115.66(17)
C2 Fe C11 104.12(17)
C10 Fe C14 41.17(16)
C1 Fe C14 117.03(18)
C2 Fe C14 153.13(18)
C11 Fe C14 68.55(17)
C10 Fe C5 116.37(17)
C1 Fe C5 41.13(15)
C2 Fe C5 68.48(16)
C11 Fe C5 152.17(19)
C14 Fe C5 105.38(17)
C10 Fe C13 69.13(16)
C1 Fe C13 156.34(18)
C2 Fe C13 162.49(18)
C11 Fe C13 68.40(17)
C14 Fe C13 40.65(16)
C5 Fe C13 125.56(17)
C10 Fe C12 69.07(18)
C1 Fe C12 155.02(19)
C2 Fe C12 124.23(19)
C11 Fe C12 40.98(17)
C14 Fe C12 67.99(18)
C5 Fe C12 163.82(19)
C13 Fe C12 40.02(17)
C10 Fe C4 155.46(17)
C1 Fe C4 68.93(15)
C2 Fe C4 68.16(15)
C11 Fe C4 163.31(18)
C14 Fe C4 125.06(17)
C5 Fe C4 40.56(15)
C13 Fe C4 114.42(16)
C12 Fe C4 130.35(18)
C10 Fe C3 155.59(17)
C1 Fe C3 69.23(16)
C2 Fe C3 40.83(16)
C11 Fe C3 124.37(17)
C14 Fe C3 163.23(17)
C5 Fe C3 68.38(16)
C13 Fe C3 129.57(17)
C12 Fe C3 113.54(17)
C4 Fe C3 40.33(14)
C2 C1 C5 106.9(3)
C2 C1 C6 128.0(4)
C5 C1 C6 125.0(4)
C2 C1 Fe 69.6(2)
C5 C1 Fe 70.1(2)
C6 C1 Fe 122.5(3)
C1 C2 C3 109.1(3)
C1 C2 Fe 69.3(2)
C3 C2 Fe 70.7(2)
C4 C3 C2 107.2(4)
C4 C3 Fe 69.8(2)
C2 C3 Fe 68.4(2)
C3 C4 C5 108.4(4)
C3 C4 Fe 69.9(2)
C5 C4 Fe 69.0(2)
C4 C5 C1 108.4(4)
C4 C5 Fe 70.4(2)
C1 C5 Fe 68.8(2)
C8 C6 C7 115.3(4)
C8 C6 C1 115.4(4)
C7 C6 C1 111.5(4)
C6 C8 C9 122.7(4)
C8 C9 C10 116.7(4)
C11 C10 C14 106.9(4)
C11 C10 C9 127.2(4)
C14 C10 C9 125.7(4)
C11 C10 Fe 69.7(2)
C14 C10 Fe 69.9(2)
C9 C10 Fe 121.8(3)
C10 C11 C12 108.3(4)
C10 C11 Fe 69.2(2)
C12 C11 Fe 70.5(2)
C13 C12 C11 108.0(4)
C13 C12 Fe 69.8(2)
C11 C12 Fe 68.5(2)
C12 C13 C14 108.2(4)
C12 C13 Fe 70.2(2)
C14 C13 Fe 69.1(2)
C13 C14 C10 108.6(4)
C13 C14 Fe 70.3(2)
C10 C14 Fe 68.9(2)

loop_
_geom_bond_atom_site_label_1
_geom_bond_atom_site_label_2
_geom_bond_distance
Fe C10 2.013(4)
Fe C1 2.014(4)
Fe C2 2.019(4)
Fe C11 2.020(4)
Fe C14 2.026(4)
Fe C5 2.031(4)
Fe C13 2.042(4)
Fe C12 2.046(4)
Fe C4 2.049(4)
Fe C3 2.050(4)
C1 C2 1.415(6)
C1 C5 1.421(5)
C1 C6 1.524(6)
C2 C3 1.419(6)
C3 C4 1.413(5)
C4 C5 1.414(5)
C6 C8 1.468(6)
C6 C7 1.498(6)
C8 C9 1.476(5)
C9 C10 1.505(6)
C10 C11 1.415(6)
C10 C14 1.420(6)
C11 C12 1.423(6)
C12 C13 1.399(6)
C13 C14 1.413(6)

loop_
_geom_torsion_atom_site_label_1
_geom_torsion_atom_site_label_2
_geom_torsion_atom_site_label_3
_geom_torsion_atom_site_label_4
_geom_torsion
C10 Fe C1 C2 121.1(2)
C11 Fe C1 C2 82.0(3)
C14 Fe C1 C2 159.8(2)
C5 Fe C1 C2 -117.7(3)
C13 Fe C1 C2 176.5(4)
C12 Fe C1 C2 64.2(5)
C4 Fe C1 C2 -80.5(2)
C3 Fe C1 C2 -37.2(2)
C10 Fe C1 C5 -121.2(2)
C2 Fe C1 C5 117.7(3)
C11 Fe C1 C5 -160.3(2)
C14 Fe C1 C5 -82.4(3)
C13 Fe C1 C5 -65.8(5)
C12 Fe C1 C5 -178.1(4)
C4 Fe C1 C5 37.2(2)
C3 Fe C1 C5 80.5(2)
C10 Fe C1 C6 -1.7(4)
C2 Fe C1 C6 -122.8(5)
C11 Fe C1 C6 -40.8(4)
C14 Fe C1 C6 37.1(4)
C5 Fe C1 C6 119.5(5)
C13 Fe C1 C6 53.7(6)
C12 Fe C1 C6 -58.6(6)
C4 Fe C1 C6 156.7(4)
C3 Fe C1 C6 -160.0(4)
C5 C1 C2 C3 -0.7(4)
C6 C1 C2 C3 175.6(4)
Fe C1 C2 C3 59.7(3)
C5 C1 C2 Fe -60.4(3)
C6 C1 C2 Fe 115.9(4)
C10 Fe C2 C1 -71.0(3)
C11 Fe C2 C1 -113.0(2)
C14 Fe C2 C1 -42.8(4)
C5 Fe C2 C1 38.7(2)
C13 Fe C2 C1 -175.3(5)
C12 Fe C2 C1 -152.6(2)
C4 Fe C2 C1 82.5(2)
C3 Fe C2 C1 120.1(3)
C10 Fe C2 C3 168.9(2)
C1 Fe C2 C3 -120.1(3)
C11 Fe C2 C3 126.8(3)
C14 Fe C2 C3 -162.9(3)
C5 Fe C2 C3 -81.4(2)
C13 Fe C2 C3 64.5(6)
C12 Fe C2 C3 87.2(3)
C4 Fe C2 C3 -37.6(2)
C1 C2 C3 C4 0.4(4)
Fe C2 C3 C4 59.3(3)
C1 C2 C3 Fe -58.8(3)
C10 Fe C3 C4 -143.7(4)
C1 Fe C3 C4 -81.5(2)
C2 Fe C3 C4 -119.0(3)
C11 Fe C3 C4 170.9(2)
C14 Fe C3 C4 33.7(7)
C5 Fe C3 C4 -37.3(2)
C13 Fe C3 C4 81.7(3)
C12 Fe C3 C4 125.3(3)
C10 Fe C3 C2 -24.7(5)
C1 Fe C3 C2 37.4(2)
C11 Fe C3 C2 -70.1(3)
C14 Fe C3 C2 152.6(5)
C5 Fe C3 C2 81.7(3)
C13 Fe C3 C2 -159.4(3)
C12 Fe C3 C2 -115.7(3)
C4 Fe C3 C2 119.0(3)
C2 C3 C4 C5 0.0(5)
Fe C3 C4 C5 58.4(3)
C2 C3 C4 Fe -58.4(3)
C10 Fe C4 C3 143.9(4)
C1 Fe C4 C3 82.3(3)
C2 Fe C4 C3 38.0(2)
C11 Fe C4 C3 -27.0(7)
C14 Fe C4 C3 -168.7(2)
C5 Fe C4 C3 120.0(3)
C13 Fe C4 C3 -123.1(3)
C12 Fe C4 C3 -79.0(3)
C10 Fe C4 C5 23.9(5)
C1 Fe C4 C5 -37.7(2)
C2 Fe C4 C5 -82.0(3)
C11 Fe C4 C5 -147.0(6)
C14 Fe C4 C5 71.2(3)
C13 Fe C4 C5 116.9(3)
C12 Fe C4 C5 161.0(3)
C3 Fe C4 C5 -120.0(3)
C3 C4 C5 C1 -0.5(5)
Fe C4 C5 C1 58.5(3)
C3 C4 C5 Fe -58.9(3)
C2 C1 C5 C4 0.7(4)
C6 C1 C5 C4 -175.8(4)
Fe C1 C5 C4 -59.5(3)
C2 C1 C5 Fe 60.2(3)
C6 C1 C5 Fe -116.3(4)
C10 Fe C5 C4 -169.2(2)
C1 Fe C5 C4 119.8(3)
C2 Fe C5 C4 81.1(3)
C11 Fe C5 C4 160.4(3)
C14 Fe C5 C4 -126.5(3)
C13 Fe C5 C4 -86.9(3)
C12 Fe C5 C4 -63.1(6)
C3 Fe C5 C4 37.1(2)
C10 Fe C5 C1 71.0(3)
C2 Fe C5 C1 -38.7(2)
C11 Fe C5 C1 40.6(4)
C14 Fe C5 C1 113.7(3)
C13 Fe C5 C1 153.3(2)
C12 Fe C5 C1 177.1(5)
C4 Fe C5 C1 -119.8(3)
C3 Fe C5 C1 -82.8(2)
C2 C1 C6 C8 -63.5(6)
C5 C1 C6 C8 112.2(5)
Fe C1 C6 C8 24.9(6)
C2 C1 C6 C7 70.5(6)
C5 C1 C6 C7 -113.8(5)
Fe C1 C6 C7 159.0(3)
C7 C6 C8 C9 170.9(4)
C1 C6 C8 C9 -56.7(7)
C6 C8 C9 C10 57.7(7)
C8 C9 C10 C11 62.0(6)
C8 C9 C10 C14 -112.6(5)
C8 C9 C10 Fe -25.6(6)
C1 Fe C10 C11 -120.0(3)
C2 Fe C10 C11 -81.2(3)
C14 Fe C10 C11 117.8(4)
C5 Fe C10 C11 -159.0(2)
C13 Fe C10 C11 80.7(3)
C12 Fe C10 C11 37.7(3)
C4 Fe C10 C11 -176.0(4)
C3 Fe C10 C11 -63.4(5)
C1 Fe C10 C14 122.2(3)
C2 Fe C10 C14 161.1(3)
C11 Fe C10 C14 -117.8(4)
C5 Fe C10 C14 83.3(3)
C13 Fe C10 C14 -37.1(2)
C12 Fe C10 C14 -80.1(3)
C4 Fe C10 C14 66.2(5)
C3 Fe C10 C14 178.8(4)
C1 Fe C10 C9 1.9(4)
C2 Fe C10 C9 40.8(4)
C11 Fe C10 C9 121.9(5)
C14 Fe C10 C9 -120.3(5)
C5 Fe C10 C9 -37.0(4)
C13 Fe C10 C9 -157.4(5)
C12 Fe C10 C9 159.6(5)
C4 Fe C10 C9 -54.1(6)
C3 Fe C10 C9 58.6(6)
C14 C10 C11 C12 0.4(4)
C9 C10 C11 C12 -175.0(4)
Fe C10 C11 C12 -59.9(3)
C14 C10 C11 Fe 60.3(3)
C9 C10 C11 Fe -115.1(4)
C1 Fe C11 C10 71.9(3)
C2 Fe C11 C10 114.1(3)
C14 Fe C11 C10 -38.7(2)
C5 Fe C11 C10 43.6(5)
C13 Fe C11 C10 -82.6(3)
C12 Fe C11 C10 -119.4(4)
C4 Fe C11 C10 174.3(5)
C3 Fe C11 C10 153.4(2)
C10 Fe C11 C12 119.4(4)
C1 Fe C11 C12 -168.6(3)
C2 Fe C11 C12 -126.5(3)
C14 Fe C11 C12 80.7(3)
C5 Fe C11 C12 163.0(3)
C13 Fe C11 C12 36.8(3)
C4 Fe C11 C12 -66.3(7)
C3 Fe C11 C12 -87.2(3)
C10 C11 C12 C13 0.2(5)
Fe C11 C12 C13 -58.8(3)
C10 C11 C12 Fe 59.1(3)
C10 Fe C12 C13 82.1(3)
C1 Fe C12 C13 144.7(4)
C2 Fe C12 C13 -169.6(2)
C11 Fe C12 C13 119.9(4)
C14 Fe C12 C13 37.7(3)
C5 Fe C12 C13 -30.8(7)
C4 Fe C12 C13 -80.3(3)
C3 Fe C12 C13 -124.2(3)
C10 Fe C12 C11 -37.8(3)
C1 Fe C12 C11 24.9(5)
C2 Fe C12 C11 70.5(3)
C14 Fe C12 C11 -82.2(3)
C5 Fe C12 C11 -150.7(5)
C13 Fe C12 C11 -119.9(4)
C4 Fe C12 C11 159.8(3)
C3 Fe C12 C11 115.9(3)
C11 C12 C13 C14 -0.8(5)
Fe C12 C13 C14 -58.8(3)
C11 C12 C13 Fe 58.0(3)
C10 Fe C13 C12 -81.9(3)
C1 Fe C13 C12 -142.6(4)
C2 Fe C13 C12 29.8(7)
C11 Fe C13 C12 -37.7(3)
C14 Fe C13 C12 -119.5(4)
C5 Fe C13 C12 169.9(3)
C4 Fe C13 C12 124.4(3)
C3 Fe C13 C12 79.7(3)
C10 Fe C13 C14 37.6(2)
C1 Fe C13 C14 -23.1(5)
C2 Fe C13 C14 149.3(5)
C11 Fe C13 C14 81.8(3)
C5 Fe C13 C14 -70.6(3)
C12 Fe C13 C14 119.5(4)
C4 Fe C13 C14 -116.1(3)
C3 Fe C13 C14 -160.8(2)
C12 C13 C14 C10 1.1(5)
Fe C13 C14 C10 -58.4(3)
C12 C13 C14 Fe 59.5(3)
C11 C10 C14 C13 -0.9(4)
C9 C10 C14 C13 174.6(4)
Fe C10 C14 C13 59.3(3)
C11 C10 C14 Fe -60.2(3)
C9 C10 C14 Fe 115.4(4)
C10 Fe C14 C13 -120.1(4)
C1 Fe C14 C13 169.8(2)
C2 Fe C14 C13 -160.1(3)
C11 Fe C14 C13 -81.4(3)
C5 Fe C14 C13 127.3(3)
C12 Fe C14 C13 -37.1(3)
C4 Fe C14 C13 87.6(3)
C3 Fe C14 C13 61.6(7)
C1 Fe C14 C10 -70.1(3)
C2 Fe C14 C10 -40.1(5)
C11 Fe C14 C10 38.7(3)
C5 Fe C14 C10 -112.7(3)
C13 Fe C14 C10 120.1(4)
C12 Fe C14 C10 82.9(3)
C4 Fe C14 C10 -152.3(2)
C3 Fe C14 C10 -178.3(5)
